data_2013353
loop_
_publ_author_name
'Muller, Gilles'
'Schmidt, Boris'
'Ji\<ri\<cek, Jan'
'B\"unzli, Jean-Claude G.'
'Schenk, Kurt J.'

_publ_section_title
;3-[2,6-Bis(diethylcarbamoyl)pyridin-4-yl]-<i>N</i>-(<i>tert</i>-butoxycarbonyl)alanine
 methyl ester: a chiral tridentate ligand that causes a diastereomeric excess
 of its lanthanide complexes in solution
;
_journal_issue 6
_journal_name_full 'Acta Crystallographica Section C'
_journal_page_first o353
_journal_page_last o356
_journal_paper_doi 10.1107/S0108270103006656
_journal_volume 59
_journal_year 2003
_chemical_formula_iupac 'C24 H38 N4 O6'
_chemical_formula_moiety 'C24 H38 N4 O6'
_chemical_formula_sum 'C24 H38 N4 O6'
_chemical_formula_weight 478.58
_chemical_name_systematic
;
L^4^ is
3-[2,6-bis(diethylcarbamoyl)pyridin-4-yl]-N-(tert-butoxycarbonyl)alanine
methyl ester
;
_space_group_IT_number 4
_symmetry_cell_setting monoclinic
_symmetry_space_group_name_Hall 'P 2yb'
_symmetry_space_group_name_H-M 'P 1 21 1'
_atom_sites_solution_hydrogens geom
_atom_sites_solution_primary direct
_atom_sites_solution_secondary difmap
_audit_creation_method SHELXL
_cell_angle_alpha 90.00
_cell_angle_beta 98.19(3)
_cell_angle_gamma 90.00
_cell_formula_units_Z 4
_cell_length_a 11.144(2)
_cell_length_b 13.047(3)
_cell_length_c 18.429(4)
_cell_measurement_reflns_used 8000
_cell_measurement_temperature 115(2)
_cell_measurement_theta_max 27.95
_cell_measurement_theta_min 13.75
_cell_volume 2652.2(10)
_computing_cell_refinement IPDS
_computing_data_collection 'IPDS (Stoe & Cie, 1997)'
_computing_data_reduction IPDS
_computing_molecular_graphics 'SHELXTL (Bruker, 1996)'
_computing_publication_material 'SHELXTL, PLATON (Spek, 2003)'
_computing_structure_refinement 'SHELXL97 (Sheldrick, 1997)'
_computing_structure_solution 'SIR97 (Altomare et al., 1997)'
_diffrn_ambient_temperature 115(2)
_diffrn_detector_area_resol_mean 6.7
_diffrn_measured_fraction_theta_full 0.9307
_diffrn_measured_fraction_theta_max 0.9307
_diffrn_measurement_device 'Stoe IPDS'
_diffrn_measurement_method \f
_diffrn_radiation_monochromator graphite
_diffrn_radiation_source 'fine-focus sealed tube'
_diffrn_radiation_type MoK\a
_diffrn_radiation_wavelength 0.71073
_diffrn_reflns_av_R_equivalents 0.0453
_diffrn_reflns_av_sigmaI/netI 0.0248
_diffrn_reflns_limit_h_max 14
_diffrn_reflns_limit_h_min -14
_diffrn_reflns_limit_k_max 15
_diffrn_reflns_limit_k_min -11
_diffrn_reflns_limit_l_max 24
_diffrn_reflns_limit_l_min -24
_diffrn_reflns_number 38694
_diffrn_reflns_theta_full 27.99
_diffrn_reflns_theta_max 27.99
_diffrn_reflns_theta_min 2.29
_diffrn_standards_number 0
_exptl_absorpt_coefficient_mu 0.086
_exptl_absorpt_correction_type none
_exptl_crystal_colour yellow
_exptl_crystal_density_diffrn 1.199
_exptl_crystal_density_meas ?
_exptl_crystal_description prismatic
_exptl_crystal_F_000 1032
_exptl_crystal_size_max 0.4
_exptl_crystal_size_mid 0.4
_exptl_crystal_size_min 0.15
_refine_diff_density_max 0.237
_refine_diff_density_min -0.195
_refine_ls_extinction_method none
_refine_ls_goodness_of_fit_ref 2.902
_refine_ls_hydrogen_treatment constr
_refine_ls_matrix_type full
_refine_ls_number_parameters 663
_refine_ls_number_reflns 6220
_refine_ls_number_restraints 1
_refine_ls_restrained_S_all 3.073
_refine_ls_restrained_S_obs 3.248
_refine_ls_R_factor_all 0.0422
_refine_ls_R_factor_gt 0.0354
_refine_ls_shift/esd_mean 0.000
_refine_ls_shift/su_max 0.001
_refine_ls_structure_factor_coef Fsqd
_refine_ls_weighting_scheme sigma
_refine_ls_wR_factor_all 0.0576
_refine_ls_wR_factor_ref 0.0573
_reflns_number_gt 5570
_reflns_number_total 6220
_reflns_threshold_expression I>2\s(I)
_cod_data_source_file sk1603.cif
_cod_data_source_block I
_cod_depositor_comments
;
The following automatic conversions were performed:

'_exptl_crystal_density_meas' value 'not measured' was changed to '?'
- the value is perceived as not measured.

Automatic conversion script
Id: cif_fix_values 3008 2015-01-20 13:52:24Z robertas 
;
_cod_original_sg_symbol_H-M 'P 21'
_cod_database_code 2013353
_cod_database_fobs_code 2013353

loop_
_symmetry_equiv_pos_as_xyz
'x, y, z'
'-x, y+1/2, -z'

loop_
_atom_site_label
_atom_site_fract_x
_atom_site_fract_y
_atom_site_fract_z
_atom_site_U_iso_or_equiv
_atom_site_adp_type
_atom_site_calc_flag
_atom_site_refinement_flags
_atom_site_occupancy
_atom_site_disorder_assembly
_atom_site_disorder_group
_atom_site_type_symbol
O1 -0.13067(12) 0.47218(12) 0.58076(8) 0.0211(3) Uani d . 1 . . O
O2 -0.06780(13) -0.01964(12) 0.62291(8) 0.0225(4) Uani d . 1 . . O
O3 0.36159(14) 0.20812(13) 0.36137(8) 0.0275(4) Uani d . 1 . . O
O4 0.39722(14) 0.37405(14) 0.38399(8) 0.0311(4) Uani d . 1 . . O
O5 0.34677(12) 0.34885(12) 0.59950(7) 0.0230(4) Uani d . 1 . . O
O6 0.23690(13) 0.49583(12) 0.57621(7) 0.0214(3) Uani d . 1 . . O
N1 -0.08211(14) 0.21795(14) 0.60075(8) 0.0154(4) Uani d . 1 . . N
N2 -0.29051(14) 0.36279(14) 0.57196(9) 0.0189(4) Uani d . 1 . . N
N3 0.08920(14) 0.05260(15) 0.69720(8) 0.0182(4) Uani d . 1 . . N
N4 0.25076(14) 0.38857(14) 0.48523(9) 0.0171(4) Uani d . 1 . . N
H4A 0.2244 0.4329 0.4598 0.021 Uiso calc R 1 . . H
C1 -0.00314(16) 0.14455(17) 0.58858(10) 0.0149(4) Uani d . 1 . . C
C2 0.06786(17) 0.14759(18) 0.53189(10) 0.0169(5) Uani d . 1 . . C
H2A 0.1230 0.0889 0.5243 0.020 Uiso calc R 1 . . H
C3 0.06134(17) 0.23259(17) 0.48626(10) 0.0161(5) Uani d . 1 . . C
C4 -0.01781(16) 0.31131(18) 0.49975(10) 0.0152(4) Uani d . 1 . . C
H4B -0.0234 0.3737 0.4705 0.018 Uiso calc R 1 . . H
C5 -0.08835(16) 0.29913(17) 0.55553(10) 0.0151(4) Uani d . 1 . . C
C6 -0.17281(17) 0.38555(18) 0.57013(10) 0.0162(5) Uani d . 1 . . C
C7 -0.37071(18) 0.44674(19) 0.58929(12) 0.0234(5) Uani d . 1 . . C
H7A -0.3235 0.4940 0.6275 0.028 Uiso calc R 1 . . H
H7B -0.4417 0.4164 0.6117 0.028 Uiso calc R 1 . . H
C8 -0.4199(2) 0.5094(2) 0.52201(12) 0.0298(6) Uani d . 1 . . C
H8A -0.4776 0.5635 0.5361 0.045 Uiso calc R 1 . . H
H8B -0.4646 0.4627 0.4834 0.045 Uiso calc R 1 . . H
H8C -0.3503 0.5439 0.5017 0.045 Uiso calc R 1 . . H
C9 -0.34856(18) 0.26419(19) 0.55089(12) 0.0242(5) Uani d . 1 . . C
H9A -0.2954 0.2241 0.5239 0.029 Uiso calc R 1 . . H
H9B -0.4242 0.2766 0.5181 0.029 Uiso calc R 1 . . H
C10 -0.3758(2) 0.2026(2) 0.61649(13) 0.0348(6) Uani d . 1 . . C
H10A -0.4201 0.1370 0.5988 0.052 Uiso calc R 1 . . H
H10B -0.4288 0.2448 0.6458 0.052 Uiso calc R 1 . . H
H10C -0.2968 0.1846 0.6488 0.052 Uiso calc R 1 . . H
C11 0.00314(17) 0.05276(18) 0.63846(10) 0.0163(4) Uani d . 1 . . C
C12 0.17143(19) 0.13921(19) 0.71780(11) 0.0239(5) Uani d . 1 . . C
H12A 0.1764 0.1507 0.7692 0.029 Uiso calc R 1 . . H
H12B 0.1381 0.1993 0.6933 0.029 Uiso calc R 1 . . H
C13 0.2992(2) 0.1223(2) 0.69897(13) 0.0335(6) Uani d . 1 . . C
H13A 0.3490 0.1876 0.7098 0.050 Uiso calc R 1 . . H
H13B 0.2943 0.1045 0.6447 0.050 Uiso calc R 1 . . H
H13C 0.3396 0.0636 0.7299 0.050 Uiso calc R 1 . . H
C14 0.1012(2) -0.03859(19) 0.74444(11) 0.0246(5) Uani d . 1 . . C
H14A 0.0198 -0.0649 0.74874 0.029 Uiso calc R 1 . . H
H14B 0.1397 -0.0186 0.7937 0.029 Uiso calc R 1 . . H
C15 0.1747(2) -0.1232(2) 0.71641(14) 0.0396(7) Uani d . 1 . . C
H15A 0.1766 -0.1859 0.7508 0.059 Uiso calc R 1 . . H
H15B 0.2621 -0.0977 0.7150 0.059 Uiso calc R 1 . . H
H15C 0.1357 -0.1439 0.6642 0.059 Uiso calc R 1 . . H
C16 0.14021(17) 0.24028(17) 0.42608(10) 0.0167(5) Uani d . 1 . . C
H16A 0.0994 0.2818 0.3862 0.020 Uiso calc R 1 . . H
H16B 0.1526 0.1723 0.4069 0.020 Uiso calc R 1 . . H
C17 0.26427(16) 0.28867(17) 0.45502(10) 0.0161(4) Uani d . 1 . . C
H17A 0.3023 0.2449 0.4953 0.019 Uiso calc R 1 . . H
C18 0.34540(17) 0.28450(18) 0.39483(11) 0.0182(5) Uani d . 1 . . C
C19 0.4808(2) 0.3726(2) 0.33017(15) 0.0461(8) Uani d . 1 . . C
H19A 0.5181 0.4428 0.3272 0.069 Uiso calc R 1 . . H
H19B 0.4355 0.3533 0.2806 0.069 Uiso calc R 1 . . H
H19C 0.5469 0.3207 0.3453 0.069 Uiso calc R 1 . . H
C20 0.28376(16) 0.40624(18) 0.55790(11) 0.0180(5) Uani d . 1 . . C
C21 0.24384(18) 0.52630(18) 0.65384(10) 0.0218(5) Uani d . 1 . . C
C22 0.19722(19) 0.44173(19) 0.69936(11) 0.0239(5) Uani d . 1 . . C
H22A 0.1163 0.4168 0.6742 0.036 Uiso calc R 1 . . H
H22B 0.1878 0.4693 0.7493 0.036 Uiso calc R 1 . . H
H22C 0.2567 0.3831 0.7048 0.036 Uiso calc R 1 . . H
C23 0.1576(2) 0.6168(2) 0.64875(13) 0.0310(6) Uani d . 1 . . C
H23A 0.0726 0.5932 0.6267 0.047 Uiso calc R 1 . . H
H23B 0.1869 0.6721 0.6161 0.047 Uiso calc R 1 . . H
H23C 0.1551 0.6460 0.7000 0.047 Uiso calc R 1 . . H
C24 0.3729(2) 0.5582(2) 0.68241(13) 0.0343(6) Uani d . 1 . . C
H24A 0.4290 0.4962 0.6827 0.051 Uiso calc R 1 . . H
H24B 0.3766 0.5861 0.7345 0.051 Uiso calc R 1 . . H
H24C 0.4000 0.6139 0.6492 0.051 Uiso calc R 1 . . H
O1A -0.14632(12) 0.53209(12) 1.06909(7) 0.0210(4) Uani d . 1 . . O
O2A -0.07864(12) 0.05176(12) 1.13155(7) 0.0218(3) Uani d . 1 . . O
O3A 0.34737(14) 0.25551(14) 0.85549(8) 0.0300(4) Uani d . 1 . . O
O4A 0.41288(13) 0.41303(13) 0.88769(8) 0.0265(4) Uani d . 1 . . O
O5A 0.32735(13) 0.39567(13) 1.09555(7) 0.0239(4) Uani d . 1 . . O
O6A 0.25146(13) 0.55589(12) 1.06990(7) 0.0225(3) Uani d . 1 . . O
N1A -0.09261(14) 0.27904(14) 1.09255(9) 0.0161(4) Uani d . 1 . . N
N2A -0.30183(14) 0.41971(14) 1.06750(9) 0.0186(4) Uani d . 1 . . N
N3A 0.09569(14) 0.12164(14) 1.18945(8) 0.0169(4) Uani d . 1 . . N
N4A 0.25045(14) 0.44425(14) 0.97934(8) 0.0158(4) Uani d . 1 . . N
H4AB 0.2298 0.4909 0.9533 0.019 Uiso calc R 1 . . H
C1A -0.01104(16) 0.20690(17) 1.08160(10) 0.0151(4) Uani d . 1 . . C
C2A 0.05917(17) 0.20979(17) 1.02523(10) 0.0162(4) Uani d . 1 . . C
H2AA 0.1105 0.1567 1.01891 0.019 Uiso calc R 1 . . H
C3A 0.05095(17) 0.29396(17) 0.97832(10) 0.0161(4) Uani d . 1 . . C
C4A -0.02947(16) 0.37137(18) 0.99065(10) 0.0154(4) Uani d . 1 . . C
H4AA -0.0362 0.4337 0.9604 0.018 Uiso calc R 1 . . H
C5A -0.10081(16) 0.35929(17) 1.04679(10) 0.0146(4) Uani d . 1 . . C
C6A -0.18630(17) 0.44422(18) 1.06129(10) 0.0163(4) Uani d . 1 . . C
C7A -0.38131(18) 0.50342(19) 1.08679(11) 0.0218(5) Uani d . 1 . . C
H7AA -0.3329 0.5497 1.1258 0.026 Uiso calc R 1 . . H
H7AB -0.4525 0.4723 1.1093 0.026 Uiso calc R 1 . . H
C8A -0.43122(19) 0.56846(19) 1.02051(12) 0.0272(5) Uani d . 1 . . C
H8AA -0.4880 0.6221 1.0358 0.041 Uiso calc R 1 . . H
H8AB -0.4768 0.5231 0.9815 0.041 Uiso calc R 1 . . H
H8AC -0.3619 0.6032 1.0003 0.041 Uiso calc R 1 . . H
C9A -0.35970(18) 0.32107(18) 1.04895(12) 0.0226(5) Uani d . 1 . . C
H9AA -0.3076 0.2804 1.0198 0.027 Uiso calc R 1 . . H
H9AB -0.4390 0.3331 1.0174 0.027 Uiso calc R 1 . . H
C10A -0.3816(2) 0.2587(2) 1.11555(12) 0.0301(6) Uani d . 1 . . C
H10D -0.4274 0.1939 1.0989 0.045 Uiso calc R 1 . . H
H10E -0.4310 0.3006 1.1468 0.045 Uiso calc R 1 . . H
H10F -0.3011 0.2401 1.1453 0.045 Uiso calc R 1 . . H
C11A -0.00069(17) 0.11984(17) 1.13646(10) 0.0159(4) Uani d . 1 . . C
C12A 0.18809(18) 0.20302(19) 1.19726(11) 0.0221(5) Uani d . 1 . . C
H12C 0.1962 0.2320 1.2497 0.026 Uiso calc R 1 . . H
H12D 0.1594 0.2616 1.1616 0.026 Uiso calc R 1 . . H
C13A 0.31142(19) 0.1667(2) 1.18236(13) 0.0311(6) Uani d . 1 . . C
H13D 0.3659 0.2257 1.1820 0.047 Uiso calc R 1 . . H
H13E 0.3031 0.1322 1.1346 0.047 Uiso calc R 1 . . H
H13F 0.3452 0.1186 1.2209 0.047 Uiso calc R 1 . . H
C14A 0.10670(18) 0.04140(18) 1.24616(10) 0.0204(5) Uani d . 1 . . C
H14C 0.0244 0.0274 1.2598 0.025 Uiso calc R 1 . . H
H14D 0.1592 0.0677 1.2909 0.025 Uiso calc R 1 . . H
C15A 0.1594(2) -0.05802(19) 1.22315(11) 0.0261(5) Uani d . 1 . . C
H15D 0.1634 -0.1087 1.2641 0.039 Uiso calc R 1 . . H
H15E 0.2428 -0.0455 1.2111 0.039 Uiso calc R 1 . . H
H15F 0.1069 -0.0857 1.1790 0.039 Uiso calc R 1 . . H
C17A 0.25682(16) 0.34268(16) 0.94937(10) 0.0150(4) Uani d . 1 . . C
H17B 0.2905 0.2955 0.9924 0.018 Uiso calc R 1 . . H
C16A 0.13002(16) 0.30060(17) 0.91827(10) 0.0158(4) Uani d . 1 . . C
H16C 0.0906 0.3474 0.8778 0.019 Uiso calc R 1 . . H
H16D 0.1386 0.2300 0.8965 0.019 Uiso calc R 1 . . H
C18A 0.34196(17) 0.33182(18) 0.89154(11) 0.0169(5) Uani d . 1 . . C
C19A 0.5049(2) 0.4009(2) 0.83960(13) 0.0365(7) Uani d . 1 . . C
H19D 0.5441 0.4671 0.8338 0.055 Uiso calc R 1 . . H
H19E 0.4668 0.3762 0.7916 0.055 Uiso calc R 1 . . H
H19F 0.5658 0.3512 0.8611 0.055 Uiso calc R 1 . . H
C20A 0.28014(16) 0.45934(18) 1.05262(10) 0.0168(5) Uani d . 1 . . C
C21A 0.25508(18) 0.58613(18) 1.14752(11) 0.0213(5) Uani d . 1 . . C
C22A 0.1744(2) 0.5151(2) 1.18468(13) 0.0357(7) Uani d . 1 . . C
H22D 0.0926 0.5088 1.1531 0.054 Uiso calc R 1 . . H
H22E 0.1634 0.5443 1.2342 0.054 Uiso calc R 1 . . H
H22F 0.2136 0.4451 1.1914 0.054 Uiso calc R 1 . . H
C23A 0.2021(3) 0.6928(2) 1.14171(13) 0.0408(7) Uani d . 1 . . C
H23D 0.1175 0.6900 1.1152 0.061 Uiso calc R 1 . . H
H23E 0.2526 0.7377 1.1142 0.061 Uiso calc R 1 . . H
H23F 0.2011 0.7213 1.1920 0.061 Uiso calc R 1 . . H
C24A 0.38499(19) 0.5878(2) 1.18641(12) 0.0272(6) Uani d . 1 . . C
H24D 0.4192 0.5163 1.1883 0.041 Uiso calc R 1 . . H
H24E 0.3863 0.6146 1.2377 0.041 Uiso calc R 1 . . H
H24F 0.4354 0.6337 1.1589 0.041 Uiso calc R 1 . . H

loop_
_atom_site_aniso_label
_atom_site_aniso_U_11
_atom_site_aniso_U_22
_atom_site_aniso_U_33
_atom_site_aniso_U_12
_atom_site_aniso_U_13
_atom_site_aniso_U_23
O1 0.0197(7) 0.0141(11) 0.0304(8) -0.0014(6) 0.0063(6) -0.0024(6)
O2 0.0249(8) 0.0175(11) 0.0243(8) -0.0058(6) 0.0004(6) 0.0013(6)
O3 0.0323(9) 0.0230(12) 0.0308(8) 0.0010(7) 0.0166(7) -0.0052(7)
O4 0.0361(9) 0.0285(13) 0.0326(9) -0.0111(8) 0.0187(7) -0.0041(7)
O5 0.0219(7) 0.0247(11) 0.0214(7) 0.0072(6) -0.0008(6) -0.0042(6)
O6 0.0273(8) 0.0189(10) 0.0174(7) 0.0052(6) 0.0015(6) -0.0034(6)
N1 0.0158(8) 0.0127(12) 0.0176(8) -0.0013(7) 0.0025(6) -0.0014(7)
N2 0.0147(8) 0.0173(13) 0.0249(9) 0.0006(7) 0.0036(7) -0.0002(8)
N3 0.0214(8) 0.0138(12) 0.0188(8) 0.0011(7) 0.0006(7) -0.0019(7)
N4 0.0216(8) 0.0121(12) 0.0177(9) 0.0026(7) 0.0024(7) 0.0012(7)
C1 0.0135(9) 0.0126(14) 0.0176(10) 0.0002(8) -0.0010(7) -0.0021(8)
C2 0.0141(9) 0.0161(15) 0.0203(10) 0.0005(8) 0.0019(8) -0.0019(8)
C3 0.0154(9) 0.0146(15) 0.0183(10) -0.0036(8) 0.0026(8) -0.0040(8)
C4 0.0172(10) 0.0114(14) 0.0166(9) -0.0026(8) 0.0011(7) -0.0012(8)
C5 0.0128(9) 0.0127(14) 0.0194(10) -0.0015(8) 0.0016(7) -0.0026(8)
C6 0.0172(9) 0.0176(15) 0.0142(9) 0.0017(8) 0.0028(7) 0.0038(8)
C7 0.0157(10) 0.0249(16) 0.0306(12) 0.0045(9) 0.0063(8) -0.0004(10)
C8 0.0238(12) 0.0253(17) 0.0380(13) 0.0065(10) -0.0035(10) -0.0016(11)
C9 0.0176(10) 0.0212(16) 0.0319(12) -0.0037(9) -0.0034(9) 0.0000(9)
C10 0.0259(12) 0.0296(19) 0.0490(16) -0.0053(10) 0.0059(11) 0.0103(12)
C11 0.0160(9) 0.0171(14) 0.0161(9) 0.0048(8) 0.0035(7) -0.0019(8)
C12 0.0269(12) 0.0169(16) 0.0255(11) 0.0007(9) -0.0044(9) -0.0033(9)
C13 0.0288(12) 0.0364(19) 0.0343(13) -0.0072(11) 0.0015(10) -0.0018(11)
C14 0.0327(12) 0.0214(16) 0.0182(10) 0.0016(10) -0.0015(9) 0.0061(9)
C15 0.0483(15) 0.0226(19) 0.0474(15) 0.0143(12) 0.0053(12) 0.0053(12)
C16 0.0180(10) 0.0176(15) 0.0151(10) -0.0007(8) 0.0049(8) -0.0036(8)
C17 0.0165(10) 0.0163(15) 0.0158(9) 0.0014(8) 0.0031(7) 0.0002(8)
C18 0.0131(9) 0.0225(16) 0.0183(10) -0.0005(9) 0.0005(8) 0.0010(9)
C19 0.0516(16) 0.047(2) 0.0474(16) -0.0198(14) 0.0350(13) -0.0066(13)
C20 0.0122(9) 0.0197(15) 0.0222(11) -0.0017(8) 0.0033(8) -0.0009(9)
C21 0.0250(11) 0.0213(17) 0.0184(10) 0.0027(9) 0.0009(8) -0.0068(9)
C22 0.0249(11) 0.0213(15) 0.0260(11) 0.0017(9) 0.0054(9) -0.0014(9)
C23 0.0428(14) 0.0227(17) 0.0281(12) 0.0085(11) 0.0070(10) -0.0058(10)
C24 0.0298(12) 0.0407(19) 0.0324(12) -0.0079(11) 0.0045(10) -0.0126(12)
O1A 0.0212(7) 0.0152(11) 0.0281(8) -0.0001(6) 0.0082(6) -0.0003(6)
O2A 0.0222(7) 0.0189(10) 0.0237(7) -0.0048(6) 0.0008(6) 0.0045(6)
O3A 0.0321(8) 0.0275(12) 0.0342(9) -0.0050(7) 0.0177(7) -0.0109(8)
O4A 0.0236(8) 0.0262(12) 0.0329(9) -0.0079(7) 0.0145(6) -0.0056(7)
O5A 0.0300(8) 0.0209(11) 0.0193(7) 0.0072(7) -0.0018(6) -0.0015(6)
O6A 0.0307(8) 0.0183(11) 0.0176(7) 0.0051(7) 0.0003(6) -0.0061(6)
N1A 0.0151(8) 0.0139(12) 0.0196(9) -0.0002(7) 0.0035(6) -0.0008(7)
N2A 0.0161(8) 0.0174(13) 0.0235(9) 0.0028(7) 0.0065(7) 0.0012(7)
N3A 0.0180(8) 0.0156(12) 0.0170(8) -0.0011(7) 0.0018(6) 0.0012(7)
N4A 0.0201(8) 0.0105(11) 0.0166(8) 0.0015(7) 0.0023(6) 0.0007(7)
C1A 0.0142(9) 0.0135(14) 0.0169(9) -0.0023(8) -0.0002(7) -0.0005(8)
C2A 0.0149(9) 0.0131(14) 0.0207(10) 0.0024(8) 0.0033(8) -0.0041(8)
C3A 0.0143(9) 0.0179(14) 0.0160(9) -0.0036(8) 0.0015(7) -0.0029(8)
C4A 0.0155(9) 0.0144(14) 0.0162(10) -0.0009(8) 0.0024(7) -0.0010(8)
C5A 0.0123(9) 0.0129(13) 0.0181(10) -0.0017(8) 0.0003(7) -0.0011(8)
C6A 0.0177(9) 0.0182(15) 0.0136(9) 0.0020(9) 0.0037(7) 0.0035(8)
C7A 0.0180(10) 0.0208(15) 0.0277(11) 0.0037(9) 0.0069(8) -0.0004(9)
C8A 0.0226(11) 0.0268(17) 0.0307(12) 0.0049(9) -0.0008(9) -0.0017(10)
C9A 0.0165(10) 0.0224(16) 0.0282(11) -0.0036(9) 0.0006(8) -0.0038(9)
C10A 0.0272(12) 0.0265(18) 0.0371(13) -0.0072(10) 0.0056(10) 0.0020(11)
C11A 0.0169(10) 0.0162(14) 0.0154(9) 0.0024(8) 0.0046(7) -0.0022(8)
C12A 0.0219(11) 0.0214(15) 0.0214(10) -0.0044(9) -0.0022(8) -0.0004(9)
C13A 0.0228(12) 0.0398(19) 0.0314(12) -0.0083(10) 0.0058(10) -0.0010(10)
C14A 0.0231(10) 0.0220(15) 0.0162(9) 0.0016(9) 0.0024(8) 0.0026(9)
C15A 0.0342(12) 0.0208(16) 0.0218(11) 0.0038(10) -0.0009(9) 0.0016(9)
C17A 0.0163(10) 0.0141(14) 0.0150(9) 0.0010(8) 0.0036(7) -0.0008(8)
C16A 0.0154(9) 0.0172(14) 0.0152(9) -0.0008(8) 0.0042(7) -0.0026(8)
C18A 0.0144(9) 0.0189(15) 0.0172(10) 0.0013(8) 0.0017(8) 0.0024(8)
C19A 0.0298(12) 0.045(2) 0.0397(14) -0.0106(12) 0.0223(11) -0.0033(12)
C20A 0.0140(10) 0.0173(15) 0.0195(10) -0.0011(8) 0.0040(8) -0.0030(9)
C21A 0.0239(11) 0.0185(16) 0.0208(11) 0.0039(9) 0.0008(8) -0.0062(8)
C22A 0.0298(12) 0.047(2) 0.0328(13) -0.0123(11) 0.0138(10) -0.0163(12)
C23A 0.0515(16) 0.034(2) 0.0335(14) 0.0189(13) -0.0068(12) -0.0126(11)
C24A 0.0236(11) 0.0343(18) 0.0231(11) -0.0014(10) 0.0008(9) -0.0099(10)

loop_
_atom_type_symbol
_atom_type_description
_atom_type_scat_dispersion_real
_atom_type_scat_dispersion_imag
_atom_type_scat_source
C C 0.0033 0.0000 'International Tables Vol C Tables 4.2.6.8 and 6.1.1.4'
H H 0.0000 0.0000 'International Tables Vol C Tables 4.2.6.8 and 6.1.1.4'
N N 0.0061 0.0000 'International Tables Vol C Tables 4.2.6.8 and 6.1.1.4'
O O 0.0106 0.0000 'International Tables Vol C Tables 4.2.6.8 and 6.1.1.4'

loop_
_geom_angle_atom_site_label_1
_geom_angle_atom_site_label_2
_geom_angle_atom_site_label_3
_geom_angle
_geom_angle_publ_flag
C18 O4 C19 115.14(19) ?
C20 O6 C21 120.62(16) ?
C1 N1 C5 115.89(17) ?
C6 N2 C9 125.43(18) ?
C6 N2 C7 117.53(19) ?
C9 N2 C7 116.73(16) ?
C11 N3 C14 118.30(18) ?
C11 N3 C12 123.74(19) ?
C14 N3 C12 117.95(17) ?
C20 N4 C17 120.59(18) ?
C20 N4 H4A 119.7 ?
C17 N4 H4A 119.7 ?
N1 C1 C2 124.0(2) ?
N1 C1 C11 116.15(17) ?
C2 C1 C11 119.80(18) ?
C3 C2 C1 119.30(19) ?
C3 C2 H2A 120.4 ?
C1 C2 H2A 120.4 ?
C2 C3 C4 117.33(18) ?
C2 C3 C16 120.76(18) ?
C4 C3 C16 121.9(2) ?
C5 C4 C3 119.0(2) ?
C5 C4 H4B 120.5 ?
C3 C4 H4B 120.5 ?
N1 C5 C4 124.37(19) ?
N1 C5 C6 117.04(17) ?
C4 C5 C6 118.47(19) ?
O1 C6 N2 123.29(19) y
O1 C6 C5 118.64(17) ?
N2 C6 C5 118.1(2) ?
N2 C7 C8 112.41(17) ?
N2 C7 H7A 109.1 ?
C8 C7 H7A 109.1 ?
N2 C7 H7B 109.1 ?
C8 C7 H7B 109.1 ?
H7A C7 H7B 107.9 ?
C7 C8 H8A 109.5 ?
C7 C8 H8B 109.5 ?
H8A C8 H8B 109.5 ?
C7 C8 H8C 109.5 ?
H8A C8 H8C 109.5 ?
H8B C8 H8C 109.5 ?
N2 C9 C10 112.59(19) ?
N2 C9 H9A 109.1 ?
C10 C9 H9A 109.1 ?
N2 C9 H9B 109.1 ?
C10 C9 H9B 109.1 ?
H9A C9 H9B 107.8 ?
C9 C10 H10A 109.5 ?
C9 C10 H10B 109.5 ?
H10A C10 H10B 109.5 ?
C9 C10 H10C 109.5 ?
H10A C10 H10C 109.5 ?
H10B C10 H10C 109.5 ?
O2 C11 N3 123.1(2) y
O2 C11 C1 119.52(17) ?
N3 C11 C1 117.40(18) ?
N3 C12 C13 113.40(19) ?
N3 C12 H12A 108.9 ?
C13 C12 H12A 108.9 ?
N3 C12 H12B 108.9 ?
C13 C12 H12B 108.9 ?
H12A C12 H12B 107.7 ?
C12 C13 H13A 109.5 ?
C12 C13 H13B 109.5 ?
H13A C13 H13B 109.5 ?
C12 C13 H13C 109.5 ?
H13A C13 H13C 109.5 ?
H13B C13 H13C 109.5 ?
N3 C14 C15 113.42(19) ?
N3 C14 H14A 108.9 ?
C15 C14 H14A 108.9 ?
N3 C14 H14B 108.9 ?
C15 C14 H14B 108.9 ?
H14A C14 H14B 107.7 ?
C14 C15 H15A 109.5 ?
C14 C15 H15B 109.5 ?
H15A C15 H15B 109.5 ?
C14 C15 H15C 109.5 ?
H15A C15 H15C 109.5 ?
H15B C15 H15C 109.5 ?
C3 C16 C17 111.03(16) ?
C3 C16 H16A 109.4 ?
C17 C16 H16A 109.4 ?
C3 C16 H16B 109.4 ?
C17 C16 H16B 109.4 ?
H16A C16 H16B 108.0 ?
N4 C17 C18 114.82(17) ?
N4 C17 C16 111.56(16) ?
C18 C17 C16 109.14(15) ?
N4 C17 H17A 107.0 ?
C18 C17 H17A 107.0 ?
C16 C17 H17A 107.0 ?
O3 C18 O4 123.51(19) ?
O3 C18 C17 123.4(2) ?
O4 C18 C17 113.08(18) ?
O4 C19 H19A 109.5 ?
O4 C19 H19B 109.5 ?
H19A C19 H19B 109.5 ?
O4 C19 H19C 109.5 ?
H19A C19 H19C 109.5 ?
H19B C19 H19C 109.5 ?
O5 C20 O6 125.87(19) ?
O5 C20 N4 124.5(2) y
O6 C20 N4 109.60(18) ?
O6 C21 C23 101.79(16) ?
O6 C21 C24 109.04(16) ?
C23 C21 C24 111.7(2) ?
O6 C21 C22 111.36(18) ?
C23 C21 C22 109.59(18) ?
C24 C21 C22 112.88(19) ?
C21 C22 H22A 109.5 ?
C21 C22 H22B 109.5 ?
H22A C22 H22B 109.5 ?
C21 C22 H22C 109.5 ?
H22A C22 H22C 109.5 ?
H22B C22 H22C 109.5 ?
C21 C23 H23A 109.5 ?
C21 C23 H23B 109.5 ?
H23A C23 H23B 109.5 ?
C21 C23 H23C 109.5 ?
H23A C23 H23C 109.5 ?
H23B C23 H23C 109.5 ?
C21 C24 H24A 109.5 ?
C21 C24 H24B 109.5 ?
H24A C24 H24B 109.5 ?
C21 C24 H24C 109.5 ?
H24A C24 H24C 109.5 ?
H24B C24 H24C 109.5 ?
C18A O4A C19A 114.90(18) ?
C20A O6A C21A 120.19(16) ?
C5A N1A C1A 116.10(17) ?
C6A N2A C9A 125.85(18) ?
C6A N2A C7A 117.18(19) ?
C9A N2A C7A 116.58(16) ?
C11A N3A C12A 123.98(17) ?
C11A N3A C14A 118.70(17) ?
C12A N3A C14A 117.20(16) ?
C20A N4A C17A 119.74(18) ?
C20A N4A H4AB 120.1 ?
C17A N4A H4AB 120.1 ?
N1A C1A C2A 124.01(19) ?
N1A C1A C11A 114.46(16) ?
C2A C1A C11A 121.53(18) ?
C1A C2A C3A 119.48(19) ?
C1A C2A H2AA 120.3 ?
C3A C2A H2AA 120.3 ?
C4A C3A C2A 117.29(18) ?
C4A C3A C16A 122.30(19) ?
C2A C3A C16A 120.39(18) ?
C3A C4A C5A 119.1(2) ?
C3A C4A H4AA 120.5 ?
C5A C4A H4AA 120.5 ?
N1A C5A C4A 123.92(19) ?
N1A C5A C6A 116.77(16) ?
C4A C5A C6A 119.16(18) ?
O1A C6A N2A 123.06(19) ?
O1A C6A C5A 118.50(17) ?
N2A C6A C5A 118.4(2) ?
N2A C7A C8A 112.34(17) ?
N2A C7A H7AA 109.1 ?
C8A C7A H7AA 109.1 ?
N2A C7A H7AB 109.1 ?
C8A C7A H7AB 109.1 ?
H7AA C7A H7AB 107.9 ?
C7A C8A H8AA 109.5 ?
C7A C8A H8AB 109.5 ?
H8AA C8A H8AB 109.5 ?
C7A C8A H8AC 109.5 ?
H8AA C8A H8AC 109.5 ?
H8AB C8A H8AC 109.5 ?
N2A C9A C10A 113.55(18) ?
N2A C9A H9AA 108.9 ?
C10A C9A H9AA 108.9 ?
N2A C9A H9AB 108.9 ?
C10A C9A H9AB 108.9 ?
H9AA C9A H9AB 107.7 ?
C9A C10A H10D 109.5 ?
C9A C10A H10E 109.5 ?
H10D C10A H10E 109.5 ?
C9A C10A H10F 109.5 ?
H10D C10A H10F 109.5 ?
H10E C10A H10F 109.5 ?
O2A C11A N3A 123.07(19) ?
O2A C11A C1A 120.27(17) ?
N3A C11A C1A 116.66(17) ?
N3A C12A C13A 113.36(19) ?
N3A C12A H12C 108.9 ?
C13A C12A H12C 108.9 ?
N3A C12A H12D 108.9 ?
C13A C12A H12D 108.9 ?
H12C C12A H12D 107.7 ?
C12A C13A H13D 109.5 ?
C12A C13A H13E 109.5 ?
H13D C13A H13E 109.5 ?
C12A C13A H13F 109.5 ?
H13D C13A H13F 109.5 ?
H13E C13A H13F 109.5 ?
N3A C14A C15A 114.08(16) ?
N3A C14A H14C 108.7 ?
C15A C14A H14C 108.7 ?
N3A C14A H14D 108.7 ?
C15A C14A H14D 108.7 ?
H14C C14A H14D 107.6 ?
C14A C15A H15D 109.5 ?
C14A C15A H15E 109.5 ?
H15D C15A H15E 109.5 ?
C14A C15A H15F 109.5 ?
H15D C15A H15F 109.5 ?
H15E C15A H15F 109.5 ?
N4A C17A C18A 114.90(17) ?
N4A C17A C16A 112.08(16) ?
C18A C17A C16A 109.45(15) ?
N4A C17A H17B 106.6 ?
C18A C17A H17B 106.6 ?
C16A C17A H17B 106.6 ?
C3A C16A C17A 110.23(15) ?
C3A C16A H16C 109.6 ?
C17A C16A H16C 109.6 ?
C3A C16A H16D 109.6 ?
C17A C16A H16D 109.6 ?
H16C C16A H16D 108.1 ?
O3A C18A O4A 123.57(18) ?
O3A C18A C17A 123.07(19) ?
O4A C18A C17A 113.28(18) ?
O4A C19A H19D 109.5 ?
O4A C19A H19E 109.5 ?
H19D C19A H19E 109.5 ?
O4A C19A H19F 109.5 ?
H19D C19A H19F 109.5 ?
H19E C19A H19F 109.5 ?
O5A C20A O6A 125.47(18) ?
O5A C20A N4A 124.8(2) ?
O6A C20A N4A 109.74(18) ?
O6A C21A C23A 102.76(17) ?
O6A C21A C22A 109.69(18) ?
C23A C21A C22A 110.1(2) ?
O6A C21A C24A 110.66(16) ?
C23A C21A C24A 110.9(2) ?
C22A C21A C24A 112.37(19) ?
C21A C22A H22D 109.5 ?
C21A C22A H22E 109.5 ?
H22D C22A H22E 109.5 ?
C21A C22A H22F 109.5 ?
H22D C22A H22F 109.5 ?
H22E C22A H22F 109.5 ?
C21A C23A H23D 109.5 ?
C21A C23A H23E 109.5 ?
H23D C23A H23E 109.5 ?
C21A C23A H23F 109.5 ?
H23D C23A H23F 109.5 ?
H23E C23A H23F 109.5 ?
C21A C24A H24D 109.5 ?
C21A C24A H24E 109.5 ?
H24D C24A H24E 109.5 ?
C21A C24A H24F 109.5 ?
H24D C24A H24F 109.5 ?
H24E C24A H24F 109.5 ?

loop_
_geom_bond_atom_site_label_1
_geom_bond_atom_site_label_2
_geom_bond_site_symmetry_2
_geom_bond_distance
_geom_bond_publ_flag
O1 C6 . 1.229(3) y
O2 C11 . 1.239(3) y
O3 C18 . 1.199(3) y
O4 C18 . 1.331(3) ?
O4 C19 . 1.454(3) y
O5 C20 . 1.220(3) y
O6 C20 . 1.343(3) y
O6 C21 . 1.476(2) ?
N1 C1 . 1.341(3) ?
N1 C5 . 1.343(3) ?
N2 C6 . 1.350(2) y
N2 C9 . 1.467(3) ?
N2 C7 . 1.477(3) ?
N3 C11 . 1.340(2) y
N3 C14 . 1.469(3) ?
N3 C12 . 1.470(3) ?
N4 C20 . 1.357(3) y
N4 C17 . 1.434(3) ?
N4 H4A . 0.7751 ?
C1 C2 . 1.398(3) ?
C1 C11 . 1.505(3) ?
C2 C3 . 1.387(3) y
C2 H2A . 1.0035 ?
C3 C4 . 1.399(3) ?
C3 C16 . 1.513(3) ?
C4 C5 . 1.389(3) ?
C4 H4B . 0.9736 ?
C5 C6 . 1.517(3) ?
C7 C8 . 1.521(3) ?
C7 H7A . 1.0233 ?
C7 H7B . 1.0233 ?
C8 H8A . 1.0132 ?
C8 H8B . 1.0132 ?
C8 H8C . 1.0132 ?
C9 C10 . 1.518(3) ?
C9 H9A . 0.9782 ?
C9 H9B . 0.9782 ?
C10 H10A . 1.0173 ?
C10 H10B . 1.0173 ?
C10 H10C . 1.0173 ?
C12 C13 . 1.529(3) ?
C12 H12A . 0.9533 ?
C12 H12B . 0.9533 ?
C13 H13A . 1.0206 ?
C13 H13B . 1.0206 ?
C13 H13C . 1.0206 ?
C14 C15 . 1.509(3) ?
C14 H14A . 0.9831 ?
C14 H14B . 0.9831 ?
C15 H15A . 1.0335 ?
C15 H15B . 1.0335 ?
C15 H15C . 1.0335 ?
C16 C17 . 1.544(3) ?
C16 H16A . 0.9718 ?
C16 H16B . 0.9718 ?
C17 C18 . 1.529(3) ?
C17 H17A . 0.9835 ?
C19 H19A . 1.0099 ?
C19 H19B . 1.0099 ?
C19 H19C . 1.0099 ?
C21 C23 . 1.517(3) ?
C21 C24 . 1.518(3) ?
C21 C22 . 1.522(3) ?
C22 H22A . 1.0079 ?
C22 H22B . 1.0079 ?
C22 H22C . 1.0079 ?
C23 H23A . 1.0229 ?
C23 H23B . 1.0229 ?
C23 H23C . 1.0229 ?
C24 H24A . 1.0219 ?
C24 H24B . 1.0219 ?
C24 H24C . 1.0219 ?
O1A C6A . 1.231(3) ?
O2A C11A . 1.237(3) ?
O3A C18A . 1.203(3) ?
O4A C18A . 1.330(3) ?
O4A C19A . 1.457(2) ?
O5A C20A . 1.214(3) ?
O6A C20A . 1.349(3) ?
O6A C21A . 1.479(2) ?
N1A C5A . 1.339(3) ?
N1A C1A . 1.343(3) ?
N2A C6A . 1.347(3) ?
N2A C9A . 1.458(3) ?
N2A C7A . 1.481(3) ?
N3A C11A . 1.345(2) ?
N3A C12A . 1.472(3) ?
N3A C14A . 1.472(3) ?
N4A C20A . 1.358(2) ?
N4A C17A . 1.441(3) ?
N4A H4AB . 0.7881 ?
C1A C2A . 1.387(3) ?
C1A C11A . 1.514(3) ?
C2A C3A . 1.392(3) ?
C2A H2AA . 0.9161 ?
C3A C4A . 1.390(3) ?
C3A C16A . 1.512(3) ?
C4A C5A . 1.401(3) ?
C4A H4AA . 0.9832 ?
C5A C6A . 1.510(3) ?
C7A C8A . 1.526(3) ?
C7A H7AA . 1.0300 ?
C7A H7AB . 1.0300 ?
C8A H8AA . 1.0106 ?
C8A H8AB . 1.0106 ?
C8A H8AC . 1.0106 ?
C9A C10A . 1.521(3) ?
C9A H9AA . 0.9985 ?
C9A H9AB . 0.9985 ?
C10A H10D . 1.0122 ?
C10A H10E . 1.0122 ?
C10A H10F . 1.0122 ?
C12A C13A . 1.515(3) ?
C12A H12C . 1.0288 ?
C12A H12D . 1.0288 ?
C13A H13D . 0.9813 ?
C13A H13E . 0.9813 ?
C13A H13F . 0.9813 ?
C14A C15A . 1.509(3) ?
C14A H14C . 1.0017 ?
C14A H14D . 1.0017 ?
C15A H15D . 0.9990 ?
C15A H15E . 0.9990 ?
C15A H15F . 0.9990 ?
C17A C18A . 1.531(3) ?
C17A C16A . 1.548(3) ?
C17A H17B . 1.0315 ?
C16A H16C . 1.0147 ?
C16A H16D . 1.0147 ?
C19A H19D . 0.9799 ?
C19A H19E . 0.9799 ?
C19A H19F . 0.9799 ?
C21A C23A . 1.510(3) ?
C21A C22A . 1.520(3) ?
C21A C24A . 1.521(3) ?
C22A H22D . 1.0126 ?
C22A H22E . 1.0126 ?
C22A H22F . 1.0126 ?
C23A H23D . 0.9994 ?
C23A H23E . 0.9994 ?
C23A H23F . 0.9994 ?
C24A H24D . 1.0064 ?
C24A H24E . 1.0064 ?
C24A H24F . 1.0064 ?

loop_
_geom_hbond_atom_site_label_D
_geom_hbond_atom_site_label_H
_geom_hbond_atom_site_label_A
_geom_hbond_site_symmetry_A
_geom_hbond_distance_DH
_geom_hbond_distance_HA
_geom_hbond_distance_DA
_geom_hbond_angle_DHA
C2 H2a O1 2_546 1.083 2.422 3.234(3) 131
N4 H4a O2 2_556 1.009 2.050 2.899(2) 140
C4 H4b O2 2_556 1.083 2.445 3.391(3) 145
C12a H12c O3 1_556 1.059 2.559 3.350(3) 131
C8 H8b O4 1_455 1.059 2.457 3.504(3) 169
C7 H7b O5 1_455 1.059 2.465 3.428(3) 151
C9 H9a N1 1_555 1.059 2.564 3.041(3) 107
C17 H17a O5 1_555 1.059 2.323 2.802(2) 106
C22 H22c O5 1_555 1.059 2.330 2.917(3) 113
C24 H24a O5 1_555 1.059 2.531 3.123(3) 114
C2a H2aa O1a 2_547 1.083 2.243 3.131(3) 138
N4a H4ab O2a 2_557 1.009 2.097 2.949(2) 141
C8a H8ab O4a 1_455 1.059 2.392 3.451(3) 180
C9a H9aa N1a 1_555 1.059 2.557 3.021(3) 106
C17a H17b O5a 1_555 1.059 2.287 2.784(2) 107
C22a H22f O5a 1_555 1.059 2.386 2.971(3) 113
C24a H24d O5a 1_555 1.059 2.416 3.032(3) 116

loop_
_cod_related_entry_id
_cod_related_entry_database
_cod_related_entry_code
1 ChemSpider 24724820
